data_7039327
loop_
_publ_author_name
'McCarney, Eoin P.'
'Hawes, Chris S.'
'Blasco, Salvador'
'Gunnlaugsson, Thorfinnur'

_publ_section_title
;
 Synthesis and structural studies of 1,4-di(2-pyridyl)-1,2,3-triazole and
 its transition metal complexes; a versatile and subtly unsymmetric
 ligand.
;
_journal_issue 25
_journal_name_full 'Dalton transactions (Cambridge, England : 2003)'
_journal_page_first 10209
_journal_page_last 10221
_journal_paper_doi 10.1039/c6dt01416j
_journal_volume 45
_journal_year 2016
_chemical_formula_moiety 'C12 H9 N5'
_chemical_formula_sum 'C12 H9 N5'
_chemical_formula_weight 223.24
_space_group_crystal_system monoclinic
_space_group_IT_number 14
_space_group_name_Hall '-P 2yn'
_space_group_name_H-M_alt 'P 1 21/n 1'
_symmetry_space_group_name_Hall '-P 2yn'
_symmetry_space_group_name_H-M 'P 1 21/n 1'
_atom_sites_solution_hydrogens geom
_audit_creation_date 2016-04-27
_audit_creation_method
;
Olex2 1.2
(compiled 2015.09.30 svn.r3233 for OlexSys, GUI svn.r5103)
;
_audit_update_record
;
2016-04-27 deposited with the CCDC.
2016-05-20 downloaded from the CCDC.
;
_cell_angle_alpha 90
_cell_angle_beta 96.678(2)
_cell_angle_gamma 90
_cell_formula_units_Z 4
_cell_length_a 4.4318(2)
_cell_length_b 20.9733(8)
_cell_length_c 11.2920(4)
_cell_measurement_reflns_used 9396
_cell_measurement_temperature 100(2)
_cell_measurement_theta_max 30.54
_cell_measurement_theta_min 2.66
_cell_volume 1042.46(7)
_computing_molecular_graphics 'Olex2 (Dolomanov et al., 2009)'
_computing_publication_material 'Olex2 (Dolomanov et al., 2009)'
_computing_structure_refinement 'XL (Sheldrick, 2008)'
_computing_structure_solution 'ShelXS (Sheldrick, 2008)'
_diffrn_ambient_temperature 99.97
_diffrn_measured_fraction_theta_full 1.000
_diffrn_measured_fraction_theta_max 0.998
_diffrn_measurement_device_type 'Bruker APEX-II CCD'
_diffrn_measurement_method '\f and \w scans'
_diffrn_radiation_type MoK\a
_diffrn_radiation_wavelength 0.71073
_diffrn_reflns_av_R_equivalents 0.0677
_diffrn_reflns_av_unetI/netI 0.0520
_diffrn_reflns_Laue_measured_fraction_full 1.000
_diffrn_reflns_Laue_measured_fraction_max 0.998
_diffrn_reflns_limit_h_max 5
_diffrn_reflns_limit_h_min -6
_diffrn_reflns_limit_k_max 29
_diffrn_reflns_limit_k_min -29
_diffrn_reflns_limit_l_max 16
_diffrn_reflns_limit_l_min -15
_diffrn_reflns_number 28997
_diffrn_reflns_point_group_measured_fraction_full 1.000
_diffrn_reflns_point_group_measured_fraction_max 0.998
_diffrn_reflns_theta_full 25.242
_diffrn_reflns_theta_max 30.531
_diffrn_reflns_theta_min 1.942
_diffrn_standards_number 0
_exptl_absorpt_coefficient_mu 0.093
_exptl_absorpt_correction_type none
_exptl_crystal_density_diffrn 1.422
_exptl_crystal_description needle
_exptl_crystal_F_000 464
_exptl_crystal_size_max 0.225
_exptl_crystal_size_mid 0.05
_exptl_crystal_size_min 0.05
_refine_diff_density_max 0.276
_refine_diff_density_min -0.250
_refine_diff_density_rms 0.051
_refine_ls_extinction_method none
_refine_ls_goodness_of_fit_ref 1.004
_refine_ls_hydrogen_treatment constr
_refine_ls_matrix_type full
_refine_ls_number_parameters 155
_refine_ls_number_reflns 3188
_refine_ls_number_restraints 0
_refine_ls_restrained_S_all 1.004
_refine_ls_R_factor_all 0.0878
_refine_ls_R_factor_gt 0.0470
_refine_ls_shift/su_max 0.000
_refine_ls_shift/su_mean 0.000
_refine_ls_structure_factor_coef Fsqd
_refine_ls_weighting_details 'w=1/[\s^2^(Fo^2^)+(0.0479P)^2^+0.1423P] where P=(Fo^2^+2Fc^2^)/3'
_refine_ls_weighting_scheme calc
_refine_ls_wR_factor_gt 0.0908
_refine_ls_wR_factor_ref 0.1036
_reflns_Friedel_coverage 0.000
_reflns_number_gt 2118
_reflns_number_total 3188
_reflns_threshold_expression 'I > 2\s(I)'
_cod_data_source_file c6dt01416j2.cif
_cod_data_source_block dpt
_cod_depositor_comments 'Adding full bibliography for 7039327--7039332.cif.'
_cod_database_code 7039327
_shelx_space_group_comment
;
The symmetry employed for this shelxl refinement is uniquely defined
by the following loop, which should always be used as a source of
symmetry information in preference to the above space-group names.
They are only intended as comments.
;
_shelx_estimated_absorpt_t_max 0.995
_shelx_estimated_absorpt_t_min 0.979
_olex2_refinement_description
;
1. Fixed Uiso
 At 1.2 times of:
  All C(H) groups, All C(H,H) groups
2. Shared sites
{C6, N6A}
{N4, C4A}
3. Uiso/Uaniso restraints and constraints
Uanis(C6) = Uanis(N6A)
Uanis(N4) = Uanis(C4A)
4. Others
 Sof(H7A)=Sof(N6A)=Sof(C4A)=1-FVAR(1)
 Sof(N4)=Sof(H7B)=Sof(C6)=FVAR(1)
5.a Aromatic/amide H refined with riding coordinates:
 C11(H11), C12(H12), C7(H7B), C7(H7A), C4(H4), C3(H3), C2(H2), C10(H10),
 C9(H9), C1(H1)
;
_shelx_shelxl_version_number 2014/7
_olex2_submission_special_instructions 'No special instructions were received'

loop_
_space_group_symop_operation_xyz
'x, y, z'
'-x+1/2, y+1/2, -z+1/2'
'-x, -y, -z'
'x-1/2, -y-1/2, z-1/2'

loop_
_atom_site_label
_atom_site_type_symbol
_atom_site_fract_x
_atom_site_fract_y
_atom_site_fract_z
_atom_site_U_iso_or_equiv
_atom_site_adp_type
_atom_site_occupancy
_atom_site_site_symmetry_order
_atom_site_calc_flag
_atom_site_refinement_flags_posn
_atom_site_refinement_flags_occupancy
_atom_site_disorder_assembly
_atom_site_disorder_group
N5 N 0.9401(2) 0.25908(5) 0.28944(9) 0.0188(2) Uani 1 1 d . . . .
N4 N 0.7245(3) 0.17704(5) 0.39215(9) 0.0157(3) Uani 0.557(11) 1 d . P A 2
N3 N 0.7029(3) 0.14114(5) 0.49174(9) 0.0209(3) Uani 1 1 d . . . .
N0AA N 0.5041(3) 0.09613(5) 0.46359(9) 0.0212(3) Uani 1 1 d . . . .
N1 N 0.0582(3) 0.07405(5) 0.17771(9) 0.0191(2) Uani 1 1 d . . . .
C11 C 1.3060(3) 0.33133(6) 0.38934(12) 0.0220(3) Uani 1 1 d . . . .
H11 H 1.4364 0.3670 0.3847 0.026 Uiso 1 1 calc R . . .
C12 C 1.1300(3) 0.30921(6) 0.28870(12) 0.0216(3) Uani 1 1 d . . . .
H12 H 1.1436 0.3304 0.2152 0.026 Uiso 1 1 calc R . . .
C8 C 0.9292(3) 0.23065(5) 0.39478(11) 0.0157(3) Uani 1 1 d . . . .
C7 C 0.5325(3) 0.15368(6) 0.29983(11) 0.0173(3) Uani 1 1 d . . . .
H7B H 0.5005 0.1695 0.2205 0.021 Uiso 0.557(11) 1 calc R P A 2
H7A H 0.5005 0.1695 0.2205 0.021 Uiso 0.443(11) 1 calc R P A 1
C6 C 0.3957(3) 0.10253(5) 0.34606(10) 0.0162(3) Uani 0.557(11) 1 d . P A 2
C5 C 0.1736(3) 0.05879(6) 0.28864(11) 0.0158(3) Uani 1 1 d . . . .
C4 C 0.0926(3) 0.00463(6) 0.34828(11) 0.0201(3) Uani 1 1 d . . . .
H4 H 0.1839 -0.0045 0.4268 0.024 Uiso 1 1 calc R . . .
C3 C -0.1234(3) -0.03553(6) 0.29089(12) 0.0225(3) Uani 1 1 d . . . .
H3 H -0.1849 -0.0728 0.3293 0.027 Uiso 1 1 calc R . . .
C2 C -0.2488(3) -0.02054(6) 0.17659(12) 0.0226(3) Uani 1 1 d . . . .
H2 H -0.3992 -0.0471 0.1350 0.027 Uiso 1 1 calc R . . .
C10 C 1.2895(3) 0.30071(6) 0.49710(12) 0.0203(3) Uani 1 1 d . . . .
H10 H 1.4081 0.3150 0.5676 0.024 Uiso 1 1 calc R . . .
C9 C 1.0973(3) 0.24888(6) 0.50040(11) 0.0180(3) Uani 1 1 d . . . .
H9 H 1.0812 0.2266 0.5726 0.022 Uiso 1 1 calc R . . .
C1 C -0.1506(3) 0.03407(6) 0.12394(12) 0.0225(3) Uani 1 1 d . . . .
H1 H -0.2363 0.0438 0.0450 0.027 Uiso 1 1 calc R . . .
N6A N 0.3957(3) 0.10253(5) 0.34606(10) 0.0162(3) Uani 0.443(11) 1 d . P A 1
C4A C 0.7245(3) 0.17704(5) 0.39215(9) 0.0157(3) Uani 0.443(11) 1 d . P A 1

loop_
_atom_site_aniso_label
_atom_site_aniso_U_11
_atom_site_aniso_U_22
_atom_site_aniso_U_33
_atom_site_aniso_U_23
_atom_site_aniso_U_13
_atom_site_aniso_U_12
N5 0.0213(6) 0.0197(5) 0.0155(5) 0.0009(4) 0.0029(4) 0.0031(4)
N4 0.0182(6) 0.0174(5) 0.0114(5) 0.0005(4) 0.0010(4) 0.0040(4)
N3 0.0262(6) 0.0207(5) 0.0158(5) 0.0020(4) 0.0025(5) 0.0012(5)
N0AA 0.0262(6) 0.0216(5) 0.0151(6) 0.0022(4) -0.0008(5) 0.0009(5)
N1 0.0203(6) 0.0199(5) 0.0163(5) 0.0012(4) -0.0009(4) 0.0026(4)
C11 0.0230(7) 0.0175(6) 0.0264(7) -0.0013(5) 0.0065(6) -0.0014(5)
C12 0.0248(7) 0.0207(6) 0.0202(7) 0.0033(5) 0.0062(6) 0.0024(5)
C8 0.0158(6) 0.0155(5) 0.0161(6) -0.0006(4) 0.0029(5) 0.0044(5)
C7 0.0188(7) 0.0196(6) 0.0133(6) 0.0016(5) 0.0018(5) 0.0041(5)
C6 0.0181(6) 0.0172(5) 0.0136(6) 0.0013(4) 0.0025(5) 0.0040(4)
C5 0.0152(6) 0.0169(5) 0.0154(6) -0.0004(5) 0.0026(5) 0.0042(5)
C4 0.0218(7) 0.0214(6) 0.0168(6) 0.0025(5) 0.0013(5) 0.0012(5)
C3 0.0242(7) 0.0191(6) 0.0245(7) 0.0014(5) 0.0041(6) -0.0006(5)
C2 0.0205(7) 0.0213(6) 0.0253(7) -0.0041(5) -0.0003(6) -0.0009(5)
C10 0.0198(7) 0.0204(6) 0.0203(7) -0.0053(5) 0.0012(5) 0.0006(5)
C9 0.0205(7) 0.0192(6) 0.0143(6) -0.0006(5) 0.0022(5) 0.0025(5)
C1 0.0238(7) 0.0240(6) 0.0184(7) -0.0002(5) -0.0031(5) 0.0023(5)
N6A 0.0181(6) 0.0172(5) 0.0136(6) 0.0013(4) 0.0025(5) 0.0040(4)
C4A 0.0182(6) 0.0174(5) 0.0114(5) 0.0005(4) 0.0010(4) 0.0040(4)

loop_
_atom_type_symbol
_atom_type_description
_atom_type_scat_dispersion_real
_atom_type_scat_dispersion_imag
_atom_type_scat_source
C C 0.0033 0.0016 'International Tables Vol C Tables 4.2.6.8 and 6.1.1.4'
H H 0.0000 0.0000 'International Tables Vol C Tables 4.2.6.8 and 6.1.1.4'
N N 0.0061 0.0033 'International Tables Vol C Tables 4.2.6.8 and 6.1.1.4'

loop_
_geom_angle_atom_site_label_1
_geom_angle_atom_site_label_2
_geom_angle_atom_site_label_3
_geom_angle
C8 N5 C12 116.15(11)
N3 N4 C8 121.10(10)
C7 N4 N3 109.61(11)
C7 N4 C8 129.28(11)
N0AA N3 N4 107.94(10)
N0AA N3 C4A 107.94(10)
N3 N0AA C6 108.49(10)
N3 N0AA N6A 108.49(10)
C5 N1 C1 116.34(11)
C12 C11 H11 120.5
C12 C11 C10 118.97(12)
C10 C11 H11 120.5
N5 C12 C11 123.38(12)
N5 C12 H12 118.3
C11 C12 H12 118.3
N5 C8 N4 114.64(11)
N5 C8 C9 124.90(11)
N5 C8 C4A 114.64(11)
C9 C8 N4 120.46(11)
C9 C8 C4A 120.46(11)
N4 C7 H7B 127.6
N4 C7 C6 104.85(11)
C6 C7 H7B 127.6
N6A C7 H7A 127.6
C4A C7 H7A 127.6
C4A C7 N6A 104.85(11)
N0AA C6 C7 109.11(11)
N0AA C6 C5 121.27(10)
C7 C6 C5 129.62(11)
N1 C5 C6 115.83(10)
N1 C5 C4 123.95(12)
N1 C5 N6A 115.83(10)
C4 C5 C6 120.22(11)
C4 C5 N6A 120.22(11)
C5 C4 H4 120.8
C3 C4 C5 118.43(12)
C3 C4 H4 120.8
C4 C3 H3 120.6
C4 C3 C2 118.83(12)
C2 C3 H3 120.6
C3 C2 H2 120.7
C3 C2 C1 118.52(12)
C1 C2 H2 120.7
C11 C10 H10 120.6
C9 C10 C11 118.90(12)
C9 C10 H10 120.6
C8 C9 H9 121.2
C10 C9 C8 117.69(12)
C10 C9 H9 121.2
N1 C1 C2 123.93(12)
N1 C1 H1 118.0
C2 C1 H1 118.0
N0AA N6A C7 109.11(11)
N0AA N6A C5 121.27(10)
C7 N6A C5 129.62(11)
N3 C4A C8 121.10(10)
C7 C4A N3 109.61(11)
C7 C4A C8 129.28(11)

loop_
_geom_bond_atom_site_label_1
_geom_bond_atom_site_label_2
_geom_bond_distance
N5 C12 1.3476(17)
N5 C8 1.3364(15)
N4 N3 1.3658(14)
N4 C8 1.4432(16)
N4 C7 1.3581(17)
N3 N0AA 1.3051(15)
N3 C4A 1.3658(14)
N0AA C6 1.3645(15)
N0AA N6A 1.3645(15)
N1 C5 1.3357(16)
N1 C1 1.3408(17)
C11 H11 0.9500
C11 C12 1.3817(19)
C11 C10 1.3853(18)
C12 H12 0.9500
C8 C9 1.3844(18)
C8 C4A 1.4432(16)
C7 H7B 0.9500
C7 H7A 0.9500
C7 C6 1.3653(16)
C7 N6A 1.3653(16)
C7 C4A 1.3581(17)
C6 C5 1.4431(17)
C5 C4 1.3888(17)
C5 N6A 1.4431(17)
C4 H4 0.9500
C4 C3 1.3792(19)
C3 H3 0.9500
C3 C2 1.3808(18)
C2 H2 0.9500
C2 C1 1.3839(18)
C10 H10 0.9500
C10 C9 1.3842(18)
C9 H9 0.9500
C1 H1 0.9500

loop_
_geom_torsion_atom_site_label_1
_geom_torsion_atom_site_label_2
_geom_torsion_atom_site_label_3
_geom_torsion_atom_site_label_4
_geom_torsion
N5 C8 C9 C10 0.49(19)
N5 C8 C4A N3 176.21(10)
N5 C8 C4A C7 -3.57(18)
N4 N3 N0AA C6 -0.05(13)
N4 C8 C9 C10 -179.97(11)
N4 C7 C6 N0AA 0.30(13)
N4 C7 C6 C5 -179.03(11)
N3 N4 C8 N5 176.21(10)
N3 N4 C8 C9 -3.38(17)
N3 N4 C7 C6 -0.33(13)
N3 N0AA C6 C7 -0.16(14)
N3 N0AA C6 C5 179.24(11)
N3 N0AA N6A C7 -0.16(14)
N3 N0AA N6A C5 179.24(11)
N0AA N3 C4A C8 -179.58(11)
N0AA N3 C4A C7 0.24(14)
N0AA C6 C5 N1 172.43(11)
N0AA C6 C5 C4 -7.80(17)
N1 C5 C4 C3 -1.1(2)
N1 C5 N6A N0AA 172.43(11)
N1 C5 N6A C7 -8.30(18)
C11 C10 C9 C8 -0.40(18)
C12 N5 C8 N4 -179.77(10)
C12 N5 C8 C9 -0.21(18)
C12 N5 C8 C4A -179.77(10)
C12 C11 C10 C9 0.07(19)
C8 N5 C12 C11 -0.16(18)
C8 N4 N3 N0AA -179.58(11)
C8 N4 C7 C6 179.47(11)
C7 N4 N3 N0AA 0.24(14)
C7 N4 C8 N5 -3.57(18)
C7 N4 C8 C9 176.84(12)
C7 C6 C5 N1 -8.30(18)
C7 C6 C5 C4 171.47(13)
C6 C5 C4 C3 179.15(11)
C5 N1 C1 C2 0.03(19)
C5 C4 C3 C2 0.38(19)
C4 C5 N6A N0AA -7.80(17)
C4 C5 N6A C7 171.47(13)
C4 C3 C2 C1 0.4(2)
C3 C2 C1 N1 -0.7(2)
C10 C11 C12 N5 0.2(2)
C9 C8 C4A N3 -3.38(17)
C9 C8 C4A C7 176.84(12)
C1 N1 C5 C6 -179.36(11)
C1 N1 C5 C4 0.88(18)
C1 N1 C5 N6A -179.36(11)
N6A C7 C4A N3 -0.33(13)
N6A C7 C4A C8 179.47(11)
N6A C5 C4 C3 179.15(11)
C4A N3 N0AA N6A -0.05(13)
C4A C8 C9 C10 -179.97(11)
C4A C7 N6A N0AA 0.30(13)
C4A C7 N6A C5 -179.03(11)
